data_7030241
loop_
_publ_author_name
'Maekawa, Miyuki'
'Daniliuc, Constantin G.'
'Freytag, Matthias'
'Jones, Peter G.'
'Walter, Marc D.'

_publ_section_title
;
 Complexes of manganese, iron and cobalt with sterically demanding indenyl
 ligands.
;
_journal_issue 34
_journal_name_full 'Dalton transactions (Cambridge, England : 2003)'
_journal_page_first 10317
_journal_page_last 10327
_journal_paper_doi 10.1039/c2dt31136d
_journal_volume 41
_journal_year 2012
_chemical_formula_sum 'C34 H46 Mn'
_chemical_formula_weight 509.65
_chemical_name_systematic
;
?
;
_space_group_IT_number 14
_symmetry_cell_setting monoclinic
_symmetry_space_group_name_Hall '-P 2ybc'
_symmetry_space_group_name_H-M 'P 1 21/c 1'
_atom_sites_solution_hydrogens geom
_atom_sites_solution_primary direct
_atom_sites_solution_secondary difmap
_audit_creation_method SHELXL-97
_cell_angle_alpha 90.00
_cell_angle_beta 114.575(2)
_cell_angle_gamma 90.00
_cell_formula_units_Z 4
_cell_length_a 17.9709(4)
_cell_length_b 9.6949(2)
_cell_length_c 18.0377(2)
_cell_measurement_reflns_used 22122
_cell_measurement_temperature 100(2)
_cell_measurement_theta_max 75.6595
_cell_measurement_theta_min 4.5406
_cell_volume 2857.97(10)
_computing_cell_refinement
;
CrysAlisPro, Oxford Diffraction Ltd.,
Version 1.171.33.55 (release 05-01-2010 CrysAlis171 .NET)
(compiled Jan 5 2010,16:28:46)
;
_computing_data_collection
;
CrysAlisPro, Oxford Diffraction Ltd.,
Version 1.171.33.55 (release 05-01-2010 CrysAlis171 .NET)
(compiled Jan 5 2010,16:28:46)
;
_computing_data_reduction
;
CrysAlisPro, Oxford Diffraction Ltd.,
Version 1.171.33.55 (release 05-01-2010 CrysAlis171 .NET)
(compiled Jan 5 2010,16:28:46)
;
_computing_molecular_graphics 'BRUKER XP'
_computing_publication_material SHELXL-97
_computing_structure_refinement 'SHELXL-97 (Sheldrick, 1997)'
_computing_structure_solution 'SHELXS-97 (Sheldrick, 1990)'
_diffrn_ambient_temperature 100(2)
_diffrn_detector_area_resol_mean 10.3543
_diffrn_measured_fraction_theta_full 0.999
_diffrn_measured_fraction_theta_max 0.997
_diffrn_measurement_device_type 'Xcalibur, Atlas, Nova'
_diffrn_measurement_method '\w scans'
_diffrn_radiation_monochromator mirror
_diffrn_radiation_source 'Nova (Cu) X-ray Source'
_diffrn_radiation_type 'Cu K\a'
_diffrn_radiation_wavelength 1.54184
_diffrn_reflns_av_R_equivalents 0.0337
_diffrn_reflns_av_sigmaI/netI 0.0187
_diffrn_reflns_limit_h_max 22
_diffrn_reflns_limit_h_min -22
_diffrn_reflns_limit_k_max 12
_diffrn_reflns_limit_k_min -12
_diffrn_reflns_limit_l_max 22
_diffrn_reflns_limit_l_min -21
_diffrn_reflns_number 37822
_diffrn_reflns_theta_full 72.50
_diffrn_reflns_theta_max 75.85
_diffrn_reflns_theta_min 4.93
_exptl_absorpt_coefficient_mu 3.875
_exptl_absorpt_correction_T_max 1.00000
_exptl_absorpt_correction_T_min 0.82982
_exptl_absorpt_correction_type multi-scan
_exptl_absorpt_process_details
;
CrysAlisPro, Oxford Diffraction Ltd.,
Version 1.171.33.55 (release 05-01-2010 CrysAlis171 .NET)
(compiled Jan 5 2010,16:28:46)
;
_exptl_crystal_colour red
_exptl_crystal_density_diffrn 1.184
_exptl_crystal_density_method 'not measured'
_exptl_crystal_description prism
_exptl_crystal_F_000 1100
_exptl_crystal_size_max 0.11
_exptl_crystal_size_mid 0.05
_exptl_crystal_size_min 0.03
_refine_diff_density_max 0.267
_refine_diff_density_min -0.283
_refine_diff_density_rms 0.038
_refine_ls_extinction_method none
_refine_ls_goodness_of_fit_ref 1.074
_refine_ls_hydrogen_treatment mixed
_refine_ls_matrix_type full
_refine_ls_number_parameters 336
_refine_ls_number_reflns 5934
_refine_ls_number_restraints 0
_refine_ls_restrained_S_all 1.074
_refine_ls_R_factor_all 0.0326
_refine_ls_R_factor_gt 0.0285
_refine_ls_shift/su_max 0.002
_refine_ls_shift/su_mean 0.000
_refine_ls_structure_factor_coef Fsqd
_refine_ls_weighting_details 'calc w=1/[\s^2^(Fo^2^)+(0.0466P)^2^+0.2818P] where P=(Fo^2^+2Fc^2^)/3'
_refine_ls_weighting_scheme calc
_refine_ls_wR_factor_gt 0.0760
_refine_ls_wR_factor_ref 0.0773
_reflns_number_gt 5248
_reflns_number_total 5934
_reflns_threshold_expression >2sigma(I)
_cod_data_source_file c2dt31136d.txt
_cod_data_source_block mima14
_cod_original_cell_volume 2857.97(9)
_cod_original_sg_symbol_H-M 'P 21/c'
_cod_database_code 7030241

loop_
_symmetry_equiv_pos_as_xyz
'x, y, z'
'-x, y+1/2, -z+1/2'
'-x, -y, -z'
'x, -y-1/2, z-1/2'

loop_
_atom_site_label
_atom_site_type_symbol
_atom_site_fract_x
_atom_site_fract_y
_atom_site_fract_z
_atom_site_U_iso_or_equiv
_atom_site_adp_type
_atom_site_occupancy
_atom_site_symmetry_multiplicity
_atom_site_calc_flag
_atom_site_refinement_flags
Mn Mn 0.736485(12) 0.33569(2) 0.516236(11) 0.02221(7) Uani 1 1 d .
C1 C 0.74416(8) 0.46150(13) 0.40261(7) 0.0219(2) Uani 1 1 d .
C2 C 0.71040(8) 0.32721(12) 0.38095(7) 0.0201(2) Uani 1 1 d .
H2 H 0.7348(9) 0.2552(16) 0.3629(9) 0.022(4) Uiso 1 1 d .
C3 C 0.63393(7) 0.31523(12) 0.38711(7) 0.0195(2) Uani 1 1 d .
C4 C 0.61729(7) 0.45025(13) 0.40998(7) 0.0207(2) Uani 1 1 d .
C5 C 0.68537(8) 0.54026(13) 0.41976(7) 0.0222(2) Uani 1 1 d .
C6 C 0.68193(9) 0.68102(13) 0.44090(8) 0.0272(3) Uani 1 1 d .
H6 H 0.7264 0.7411 0.4489 0.033 Uiso 1 1 calc R
C7 C 0.61445(9) 0.72962(14) 0.44976(8) 0.0304(3) Uani 1 1 d .
H7 H 0.6123 0.8240 0.4630 0.036 Uiso 1 1 calc R
C8 C 0.54819(9) 0.64243(14) 0.43964(8) 0.0286(3) Uani 1 1 d .
H8 H 0.5021 0.6791 0.4459 0.034 Uiso 1 1 calc R
C9 C 0.54911(8) 0.50523(14) 0.42092(7) 0.0253(3) Uani 1 1 d .
H9 H 0.5044 0.4473 0.4153 0.030 Uiso 1 1 calc R
C10 C 0.82191(8) 0.51486(14) 0.39749(8) 0.0267(3) Uani 1 1 d .
C11 C 0.88269(9) 0.57323(15) 0.48009(8) 0.0312(3) Uani 1 1 d .
H11A H 0.8564 0.6479 0.4971 0.037 Uiso 1 1 calc R
H11B H 0.9311 0.6091 0.4745 0.037 Uiso 1 1 calc R
H11C H 0.8992 0.4998 0.5211 0.037 Uiso 1 1 calc R
C12 C 0.86436(9) 0.39963(16) 0.37167(9) 0.0332(3) Uani 1 1 d .
H12A H 0.8787 0.3243 0.4115 0.040 Uiso 1 1 calc R
H12B H 0.9142 0.4358 0.3692 0.040 Uiso 1 1 calc R
H12C H 0.8274 0.3650 0.3178 0.040 Uiso 1 1 calc R
C13 C 0.79918(10) 0.63008(16) 0.33337(9) 0.0351(3) Uani 1 1 d .
H13A H 0.7629 0.5930 0.2799 0.042 Uiso 1 1 calc R
H13B H 0.8490 0.6663 0.3309 0.042 Uiso 1 1 calc R
H13C H 0.7711 0.7044 0.3484 0.042 Uiso 1 1 calc R
C14 C 0.57633(7) 0.19164(13) 0.36189(7) 0.0212(2) Uani 1 1 d .
C15 C 0.50031(8) 0.22613(15) 0.28359(8) 0.0299(3) Uani 1 1 d .
H15A H 0.4715 0.3047 0.2938 0.036 Uiso 1 1 calc R
H15B H 0.4638 0.1460 0.2671 0.036 Uiso 1 1 calc R
H15C H 0.5172 0.2496 0.2400 0.036 Uiso 1 1 calc R
C16 C 0.61876(8) 0.06617(13) 0.34527(8) 0.0268(3) Uani 1 1 d .
H16A H 0.6340 0.0869 0.3002 0.032 Uiso 1 1 calc R
H16B H 0.5814 -0.0129 0.3307 0.032 Uiso 1 1 calc R
H16C H 0.6681 0.0442 0.3943 0.032 Uiso 1 1 calc R
C17 C 0.54977(8) 0.15293(14) 0.43016(8) 0.0260(3) Uani 1 1 d .
H17A H 0.5983 0.1346 0.4806 0.031 Uiso 1 1 calc R
H17B H 0.5154 0.0702 0.4143 0.031 Uiso 1 1 calc R
H17C H 0.5187 0.2293 0.4390 0.031 Uiso 1 1 calc R
C18 C 0.84211(7) 0.17678(13) 0.61334(7) 0.0209(2) Uani 1 1 d .
C19 C 0.85118(7) 0.31776(13) 0.63623(7) 0.0210(2) Uani 1 1 d .
H19 H 0.8968(10) 0.3727(17) 0.6406(9) 0.027(4) Uiso 1 1 d .
C20 C 0.78445(7) 0.36561(13) 0.65322(7) 0.0203(2) Uani 1 1 d .
C21 C 0.73432(7) 0.24561(12) 0.64569(7) 0.0193(2) Uani 1 1 d .
C22 C 0.76895(7) 0.13035(13) 0.61961(7) 0.0199(2) Uani 1 1 d .
C23 C 0.73025(7) -0.00055(12) 0.60793(7) 0.0220(2) Uani 1 1 d .
H23 H 0.7506 -0.0759 0.5881 0.026 Uiso 1 1 calc R
C24 C 0.66334(8) -0.01795(13) 0.62536(7) 0.0235(2) Uani 1 1 d .
H24 H 0.6381 -0.1060 0.6181 0.028 Uiso 1 1 calc R
C25 C 0.63154(8) 0.09306(14) 0.65381(7) 0.0244(3) Uani 1 1 d .
H25 H 0.5861 0.0779 0.6669 0.029 Uiso 1 1 calc R
C26 C 0.66505(7) 0.22249(13) 0.66294(7) 0.0225(2) Uani 1 1 d .
H26 H 0.6420 0.2966 0.6808 0.027 Uiso 1 1 calc R
C27 C 0.90351(8) 0.08796(14) 0.59688(8) 0.0261(3) Uani 1 1 d .
C28 C 0.97590(8) 0.17542(15) 0.60041(10) 0.0323(3) Uani 1 1 d .
H28A H 0.9561 0.2478 0.5588 0.039 Uiso 1 1 calc R
H28B H 1.0150 0.1166 0.5903 0.039 Uiso 1 1 calc R
H28C H 1.0029 0.2178 0.6544 0.039 Uiso 1 1 calc R
C29 C 0.86409(9) 0.01930(15) 0.51259(9) 0.0336(3) Uani 1 1 d .
H29A H 0.8163 -0.0344 0.5085 0.040 Uiso 1 1 calc R
H29B H 0.9039 -0.0420 0.5053 0.040 Uiso 1 1 calc R
H29C H 0.8469 0.0905 0.4702 0.040 Uiso 1 1 calc R
C30 C 0.93630(8) -0.02423(15) 0.66326(10) 0.0345(3) Uani 1 1 d .
H30A H 0.9607 0.0195 0.7171 0.041 Uiso 1 1 calc R
H30B H 0.9779 -0.0792 0.6548 0.041 Uiso 1 1 calc R
H30C H 0.8912 -0.0842 0.6600 0.041 Uiso 1 1 calc R
C31 C 0.78117(8) 0.50354(12) 0.69239(7) 0.0222(2) Uani 1 1 d .
C32 C 0.81061(8) 0.48002(13) 0.78477(7) 0.0258(3) Uani 1 1 d .
H32A H 0.7744 0.4137 0.7944 0.031 Uiso 1 1 calc R
H32B H 0.8096 0.5677 0.8114 0.031 Uiso 1 1 calc R
H32C H 0.8666 0.4437 0.8073 0.031 Uiso 1 1 calc R
C33 C 0.83734(9) 0.60952(14) 0.67824(8) 0.0289(3) Uani 1 1 d .
H33A H 0.8938 0.5756 0.7023 0.035 Uiso 1 1 calc R
H33B H 0.8343 0.6973 0.7038 0.035 Uiso 1 1 calc R
H33C H 0.8198 0.6234 0.6196 0.035 Uiso 1 1 calc R
C34 C 0.69443(9) 0.56512(14) 0.65769(8) 0.0294(3) Uani 1 1 d .
H34A H 0.6754 0.5791 0.5988 0.035 Uiso 1 1 calc R
H34B H 0.6953 0.6538 0.6841 0.035 Uiso 1 1 calc R
H34C H 0.6573 0.5017 0.6680 0.035 Uiso 1 1 calc R

loop_
_atom_site_aniso_label
_atom_site_aniso_U_11
_atom_site_aniso_U_22
_atom_site_aniso_U_33
_atom_site_aniso_U_23
_atom_site_aniso_U_13
_atom_site_aniso_U_12
Mn 0.02349(11) 0.02480(11) 0.01620(10) 0.00059(7) 0.00612(8) -0.00097(8)
C1 0.0256(6) 0.0201(6) 0.0191(5) 0.0004(5) 0.0084(5) -0.0033(5)
C2 0.0237(6) 0.0201(6) 0.0172(5) 0.0000(4) 0.0091(5) -0.0009(5)
C3 0.0223(6) 0.0186(6) 0.0168(5) 0.0001(4) 0.0075(4) -0.0006(4)
C4 0.0249(6) 0.0196(6) 0.0162(5) 0.0017(4) 0.0071(5) 0.0014(5)
C5 0.0287(6) 0.0193(6) 0.0170(5) 0.0008(4) 0.0078(5) -0.0019(5)
C6 0.0370(7) 0.0196(6) 0.0211(6) 0.0010(5) 0.0084(5) -0.0027(5)
C7 0.0463(8) 0.0198(6) 0.0209(6) 0.0008(5) 0.0098(6) 0.0068(6)
C8 0.0345(7) 0.0289(7) 0.0209(6) 0.0020(5) 0.0099(5) 0.0105(5)
C9 0.0260(6) 0.0279(7) 0.0200(6) 0.0022(5) 0.0074(5) 0.0045(5)
C10 0.0282(6) 0.0277(7) 0.0246(6) 0.0010(5) 0.0115(5) -0.0085(5)
C11 0.0311(7) 0.0342(7) 0.0275(6) -0.0001(6) 0.0112(6) -0.0119(6)
C12 0.0312(7) 0.0383(8) 0.0354(7) -0.0028(6) 0.0191(6) -0.0090(6)
C13 0.0413(8) 0.0351(8) 0.0283(7) 0.0046(6) 0.0139(6) -0.0122(6)
C14 0.0221(6) 0.0214(6) 0.0188(5) -0.0005(4) 0.0073(5) -0.0027(5)
C15 0.0298(7) 0.0315(7) 0.0210(6) -0.0008(5) 0.0033(5) -0.0052(6)
C16 0.0315(7) 0.0200(6) 0.0310(6) -0.0041(5) 0.0152(5) -0.0055(5)
C17 0.0264(6) 0.0278(7) 0.0250(6) -0.0001(5) 0.0117(5) -0.0055(5)
C18 0.0199(6) 0.0211(6) 0.0200(5) 0.0017(4) 0.0067(5) -0.0003(4)
C19 0.0190(6) 0.0216(6) 0.0198(5) 0.0018(4) 0.0054(5) -0.0030(5)
C20 0.0229(6) 0.0193(6) 0.0169(5) 0.0011(4) 0.0064(4) -0.0011(4)
C21 0.0198(5) 0.0197(6) 0.0158(5) 0.0006(4) 0.0049(4) -0.0007(4)
C22 0.0200(5) 0.0199(6) 0.0176(5) 0.0011(4) 0.0057(4) -0.0002(4)
C23 0.0231(6) 0.0185(6) 0.0225(6) -0.0002(5) 0.0075(5) -0.0003(5)
C24 0.0237(6) 0.0211(6) 0.0235(6) 0.0006(5) 0.0077(5) -0.0043(5)
C25 0.0227(6) 0.0277(6) 0.0236(6) -0.0003(5) 0.0105(5) -0.0040(5)
C26 0.0225(6) 0.0245(6) 0.0206(5) -0.0008(5) 0.0090(5) 0.0002(5)
C27 0.0228(6) 0.0231(6) 0.0332(7) 0.0026(5) 0.0125(5) 0.0026(5)
C28 0.0252(6) 0.0330(7) 0.0421(8) 0.0071(6) 0.0175(6) 0.0029(5)
C29 0.0345(7) 0.0313(7) 0.0408(8) -0.0049(6) 0.0216(6) 0.0041(6)
C30 0.0247(6) 0.0298(7) 0.0479(8) 0.0116(6) 0.0141(6) 0.0057(5)
C31 0.0275(6) 0.0185(6) 0.0189(5) 0.0001(4) 0.0078(5) -0.0013(5)
C32 0.0337(7) 0.0220(6) 0.0194(6) -0.0009(5) 0.0088(5) -0.0029(5)
C33 0.0395(7) 0.0208(6) 0.0270(6) -0.0025(5) 0.0146(6) -0.0062(5)
C34 0.0346(7) 0.0224(6) 0.0276(6) 0.0005(5) 0.0094(6) 0.0042(5)

loop_
_atom_type_symbol
_atom_type_description
_atom_type_scat_dispersion_real
_atom_type_scat_dispersion_imag
_atom_type_scat_source
C C 0.0181 0.0091 'International Tables Vol C Tables 4.2.6.8 and 6.1.1.4'
H H 0.0000 0.0000 'International Tables Vol C Tables 4.2.6.8 and 6.1.1.4'
Mn Mn -0.5299 2.8052 'International Tables Vol C Tables 4.2.6.8 and 6.1.1.4'

loop_
_geom_angle_atom_site_label_1
_geom_angle_atom_site_label_2
_geom_angle_atom_site_label_3
_geom_angle
C20 Mn C2 169.07(4)
C20 Mn C19 36.59(4)
C2 Mn C19 135.21(5)
C20 Mn C3 153.41(5)
C2 Mn C3 36.30(4)
C19 Mn C3 167.67(4)
C20 Mn C1 136.22(4)
C2 Mn C1 34.82(4)
C19 Mn C1 119.26(4)
C3 Mn C1 59.57(4)
C20 Mn C4 127.01(4)
C2 Mn C4 57.35(4)
C19 Mn C4 156.57(4)
C3 Mn C4 34.97(4)
C1 Mn C4 57.03(4)
C20 Mn C18 58.92(4)
C2 Mn C18 118.90(4)
C19 Mn C18 34.00(4)
C3 Mn C18 135.22(4)
C1 Mn C18 127.16(4)
C4 Mn C18 168.77(4)
C20 Mn C21 34.69(4)
C2 Mn C21 154.84(4)
C19 Mn C21 56.67(4)
C3 Mn C21 126.62(4)
C1 Mn C21 170.08(4)
C4 Mn C21 122.38(4)
C18 Mn C21 55.65(4)
C20 Mn C5 120.67(4)
C2 Mn C5 56.14(4)
C19 Mn C5 129.20(4)
C3 Mn C5 57.68(4)
C1 Mn C5 33.45(4)
C4 Mn C5 33.66(4)
C18 Mn C5 155.54(4)
C21 Mn C5 140.08(4)
C20 Mn C22 56.77(4)
C2 Mn C22 128.15(4)
C19 Mn C22 54.84(4)
C3 Mn C22 120.15(4)
C1 Mn C22 154.70(4)
C4 Mn C22 139.39(4)
C18 Mn C22 32.47(4)
C21 Mn C22 32.72(4)
C5 Mn C22 171.22(4)
C2 C1 C5 106.13(11)
C2 C1 C10 126.16(12)
C5 C1 C10 127.26(11)
C2 C1 Mn 66.78(7)
C5 C1 Mn 77.36(7)
C10 C1 Mn 126.37(8)
C1 C2 C3 111.57(11)
C1 C2 Mn 78.41(7)
C3 C2 Mn 72.35(7)
C2 C3 C4 105.62(10)
C2 C3 C14 126.62(11)
C4 C3 C14 127.14(11)
C2 C3 Mn 71.35(7)
C4 C3 Mn 78.82(7)
C14 C3 Mn 121.92(8)
C9 C4 C3 132.31(12)
C9 C4 C5 119.24(11)
C3 C4 C5 108.42(11)
C9 C4 Mn 125.49(8)
C3 C4 Mn 66.21(6)
C5 C4 Mn 76.15(7)
C6 C5 C1 133.13(12)
C6 C5 C4 118.66(12)
C1 C5 C4 108.18(11)
C6 C5 Mn 127.35(8)
C1 C5 Mn 69.19(7)
C4 C5 Mn 70.19(7)
C7 C6 C5 119.95(13)
C6 C7 C8 121.31(13)
C9 C8 C7 121.11(13)
C8 C9 C4 119.71(13)
C1 C10 C12 110.81(11)
C1 C10 C13 109.16(11)
C12 C10 C13 108.17(12)
C1 C10 C11 111.32(11)
C12 C10 C11 108.62(12)
C13 C10 C11 108.68(11)
C3 C14 C16 110.58(10)
C3 C14 C15 109.67(10)
C16 C14 C15 108.51(10)
C3 C14 C17 110.52(10)
C16 C14 C17 107.96(10)
C15 C14 C17 109.55(11)
C19 C18 C22 106.09(11)
C19 C18 C27 126.66(11)
C22 C18 C27 126.77(11)
C19 C18 Mn 64.70(7)
C22 C18 Mn 78.22(7)
C27 C18 Mn 127.66(8)
C18 C19 C20 111.68(11)
C18 C19 Mn 81.30(7)
C20 C19 Mn 70.94(7)
C19 C20 C21 105.32(10)
C19 C20 C31 125.46(11)
C21 C20 C31 127.42(11)
C19 C20 Mn 72.47(7)
C21 C20 Mn 81.66(7)
C31 C20 Mn 123.06(8)
C26 C21 C20 132.55(11)
C26 C21 C22 118.88(11)
C20 C21 C22 108.45(11)
C26 C21 Mn 127.81(8)
C20 C21 Mn 63.65(6)
C22 C21 Mn 77.95(7)
C23 C22 C18 132.49(12)
C23 C22 C21 119.15(11)
C18 C22 C21 108.31(10)
C23 C22 Mn 128.51(8)
C18 C22 Mn 69.31(7)
C21 C22 Mn 69.32(6)
C24 C23 C22 119.80(12)
C23 C24 C25 120.99(11)
C26 C25 C24 121.15(12)
C25 C26 C21 119.92(12)
C18 C27 C28 110.52(11)
C18 C27 C29 111.38(11)
C28 C27 C29 108.36(12)
C18 C27 C30 108.75(11)
C28 C27 C30 108.33(11)
C29 C27 C30 109.44(12)
C20 C31 C33 110.81(11)
C20 C31 C34 112.31(10)
C33 C31 C34 107.33(11)
C20 C31 C32 108.01(10)
C33 C31 C32 108.98(10)
C34 C31 C32 109.35(11)

loop_
_geom_bond_atom_site_label_1
_geom_bond_atom_site_label_2
_geom_bond_distance
Mn C20 2.2717(12)
Mn C2 2.2869(12)
Mn C19 2.2918(12)
Mn C3 2.3001(12)
Mn C1 2.4378(12)
Mn C4 2.4659(12)
Mn C18 2.5058(12)
Mn C21 2.5084(12)
Mn C5 2.5448(12)
Mn C22 2.6221(12)
C1 C2 1.4208(17)
C1 C5 1.4377(18)
C1 C10 1.5283(17)
C2 C3 1.4289(17)
C3 C4 1.4407(17)
C3 C14 1.5240(16)
C4 C9 1.4231(18)
C4 C5 1.4526(17)
C5 C6 1.4251(18)
C6 C7 1.371(2)
C7 C8 1.409(2)
C8 C9 1.3742(19)
C10 C12 1.531(2)
C10 C13 1.5360(19)
C10 C11 1.5426(18)
C14 C16 1.5301(17)
C14 C15 1.5389(17)
C14 C17 1.5408(17)
C18 C19 1.4175(17)
C18 C22 1.4379(17)
C18 C27 1.5231(17)
C19 C20 1.4326(17)
C20 C21 1.4429(17)
C20 C31 1.5250(17)
C21 C26 1.4208(17)
C21 C22 1.4494(17)
C22 C23 1.4202(17)
C23 C24 1.3738(18)
C24 C25 1.4114(18)
C25 C26 1.3718(18)
C27 C28 1.5318(18)
C27 C29 1.5365(19)
C27 C30 1.5417(18)
C31 C33 1.5342(18)
C31 C34 1.5384(18)
C31 C32 1.5413(16)

loop_
_geom_torsion_atom_site_label_1
_geom_torsion_atom_site_label_2
_geom_torsion_atom_site_label_3
_geom_torsion_atom_site_label_4
_geom_torsion
C20 Mn C1 C2 170.05(7)
C19 Mn C1 C2 128.26(7)
C3 Mn C1 C2 -37.59(7)
C4 Mn C1 C2 -78.85(8)
C18 Mn C1 C2 88.41(8)
C21 Mn C1 C2 -168.6(2)
C5 Mn C1 C2 -113.96(10)
C22 Mn C1 C2 59.31(12)
C20 Mn C1 C5 -75.99(9)
C2 Mn C1 C5 113.96(10)
C19 Mn C1 C5 -117.78(7)
C3 Mn C1 C5 76.37(7)
C4 Mn C1 C5 35.12(7)
C18 Mn C1 C5 -157.63(7)
C21 Mn C1 C5 -54.7(3)
C22 Mn C1 C5 173.27(8)
C20 Mn C1 C10 51.27(13)
C2 Mn C1 C10 -118.78(14)
C19 Mn C1 C10 9.47(12)
C3 Mn C1 C10 -156.37(12)
C4 Mn C1 C10 162.37(12)
C18 Mn C1 C10 -30.37(12)
C21 Mn C1 C10 72.6(3)
C5 Mn C1 C10 127.26(14)
C22 Mn C1 C10 -59.47(15)
C5 C1 C2 C3 -2.61(13)
C10 C1 C2 C3 -175.39(11)
Mn C1 C2 C3 65.55(8)
C5 C1 C2 Mn -68.16(8)
C10 C1 C2 Mn 119.06(12)
C20 Mn C2 C1 -39.1(3)
C19 Mn C2 C1 -76.51(9)
C3 Mn C2 C1 117.32(10)
C4 Mn C2 C1 77.83(8)
C18 Mn C2 C1 -114.50(7)
C21 Mn C2 C1 175.42(9)
C5 Mn C2 C1 37.35(7)
C22 Mn C2 C1 -152.14(7)
C20 Mn C2 C3 -156.4(2)
C19 Mn C2 C3 166.17(7)
C1 Mn C2 C3 -117.32(10)
C4 Mn C2 C3 -39.49(7)
C18 Mn C2 C3 128.18(7)
C21 Mn C2 C3 58.10(13)
C5 Mn C2 C3 -79.98(7)
C22 Mn C2 C3 90.54(8)
C1 C2 C3 C4 2.76(13)
Mn C2 C3 C4 72.12(8)
C1 C2 C3 C14 174.25(11)
Mn C2 C3 C14 -116.39(11)
C1 C2 C3 Mn -69.36(9)
C20 Mn C3 C2 170.23(9)
C19 Mn C3 C2 -52.1(2)
C1 Mn C3 C2 36.04(7)
C4 Mn C3 C2 110.88(10)
C18 Mn C3 C2 -77.70(9)
C21 Mn C3 C2 -153.28(7)
C5 Mn C3 C2 75.38(7)
C22 Mn C3 C2 -114.58(7)
C20 Mn C3 C4 59.35(12)
C2 Mn C3 C4 -110.88(10)
C19 Mn C3 C4 -162.97(19)
C1 Mn C3 C4 -74.85(7)
C18 Mn C3 C4 171.41(7)
C21 Mn C3 C4 95.84(8)
C5 Mn C3 C4 -35.51(7)
C22 Mn C3 C4 134.53(7)
C20 Mn C3 C14 -67.66(14)
C2 Mn C3 C14 122.11(13)
C19 Mn C3 C14 70.0(2)
C1 Mn C3 C14 158.14(11)
C4 Mn C3 C14 -127.01(13)
C18 Mn C3 C14 44.40(12)
C21 Mn C3 C14 -31.17(11)
C5 Mn C3 C14 -162.52(11)
C22 Mn C3 C14 7.52(11)
C2 C3 C4 C9 176.01(12)
C14 C3 C4 C9 4.6(2)
Mn C3 C4 C9 -117.18(13)
C2 C3 C4 C5 -1.80(13)
C14 C3 C4 C5 -173.23(11)
Mn C3 C4 C5 65.01(8)
C2 C3 C4 Mn -66.81(8)
C14 C3 C4 Mn 121.77(12)
C20 Mn C4 C9 -25.07(13)
C2 Mn C4 C9 167.16(13)
C19 Mn C4 C9 -62.94(17)
C3 Mn C4 C9 126.10(14)
C1 Mn C4 C9 -151.13(12)
C18 Mn C4 C9 93.4(2)
C21 Mn C4 C9 17.10(13)
C5 Mn C4 C9 -116.23(14)
C22 Mn C4 C9 54.84(13)
C20 Mn C4 C3 -151.17(7)
C2 Mn C4 C3 41.06(7)
C19 Mn C4 C3 170.96(10)
C1 Mn C4 C3 82.77(8)
C18 Mn C4 C3 -32.7(2)
C21 Mn C4 C3 -109.00(7)
C5 Mn C4 C3 117.67(10)
C22 Mn C4 C3 -71.26(9)
C20 Mn C4 C5 91.17(8)
C2 Mn C4 C5 -76.60(7)
C19 Mn C4 C5 53.29(14)
C3 Mn C4 C5 -117.67(10)
C1 Mn C4 C5 -34.90(7)
C18 Mn C4 C5 -150.36(19)
C21 Mn C4 C5 133.33(7)
C22 Mn C4 C5 171.07(7)
C2 C1 C5 C6 -176.82(13)
C10 C1 C5 C6 -4.1(2)
Mn C1 C5 C6 122.23(14)
C2 C1 C5 C4 1.38(13)
C10 C1 C5 C4 174.06(11)
Mn C1 C5 C4 -59.57(8)
C2 C1 C5 Mn 60.95(8)
C10 C1 C5 Mn -126.37(12)
C9 C4 C5 C6 0.63(17)
C3 C4 C5 C6 178.78(10)
Mn C4 C5 C6 -122.55(10)
C9 C4 C5 C1 -177.87(10)
C3 C4 C5 C1 0.27(13)
Mn C4 C5 C1 58.95(8)
C9 C4 C5 Mn 123.18(11)
C3 C4 C5 Mn -58.67(8)
C20 Mn C5 C6 -0.35(14)
C2 Mn C5 C6 -167.97(14)
C19 Mn C5 C6 -44.21(14)
C3 Mn C5 C6 148.41(13)
C1 Mn C5 C6 -129.05(15)
C4 Mn C5 C6 111.50(14)
C18 Mn C5 C6 -81.95(16)
C21 Mn C5 C6 38.30(15)
C22 Mn C5 C6 70.1(3)
C20 Mn C5 C1 128.70(7)
C2 Mn C5 C1 -38.92(7)
C19 Mn C5 C1 84.83(8)
C3 Mn C5 C1 -82.54(8)
C4 Mn C5 C1 -119.46(10)
C18 Mn C5 C1 47.09(13)
C21 Mn C5 C1 167.35(7)
C22 Mn C5 C1 -160.9(2)
C20 Mn C5 C4 -111.84(7)
C2 Mn C5 C4 80.53(7)
C19 Mn C5 C4 -155.71(7)
C3 Mn C5 C4 36.92(7)
C1 Mn C5 C4 119.46(10)
C18 Mn C5 C4 166.55(9)
C21 Mn C5 C4 -73.19(9)
C22 Mn C5 C4 -41.4(3)
C1 C5 C6 C7 176.57(13)
C4 C5 C6 C7 -1.48(18)
Mn C5 C6 C7 -87.55(14)
C5 C6 C7 C8 1.02(19)
C6 C7 C8 C9 0.3(2)
C7 C8 C9 C4 -1.21(19)
C3 C4 C9 C8 -176.93(12)
C5 C4 C9 C8 0.70(17)
Mn C4 C9 C8 94.26(13)
C2 C1 C10 C12 -4.52(17)
C5 C1 C10 C12 -175.80(12)
Mn C1 C10 C12 81.56(13)
C2 C1 C10 C13 114.50(14)
C5 C1 C10 C13 -56.77(16)
Mn C1 C10 C13 -159.41(9)
C2 C1 C10 C11 -125.53(13)
C5 C1 C10 C11 63.20(17)
Mn C1 C10 C11 -39.44(15)
C2 C3 C14 C16 12.26(16)
C4 C3 C14 C16 -178.05(11)
Mn C3 C14 C16 -77.37(12)
C2 C3 C14 C15 -107.37(14)
C4 C3 C14 C15 62.32(15)
Mn C3 C14 C15 163.00(9)
C2 C3 C14 C17 131.75(12)
C4 C3 C14 C17 -58.56(16)
Mn C3 C14 C17 42.12(13)
C20 Mn C18 C19 -38.47(7)
C2 Mn C18 C19 129.15(7)
C3 Mn C18 C19 170.50(7)
C1 Mn C18 C19 88.46(8)
C4 Mn C18 C19 -163.43(19)
C21 Mn C18 C19 -79.81(8)
C5 Mn C18 C19 58.02(13)
C22 Mn C18 C19 -114.31(10)
C20 Mn C18 C22 75.84(7)
C2 Mn C18 C22 -116.54(7)
C19 Mn C18 C22 114.31(10)
C3 Mn C18 C22 -75.19(9)
C1 Mn C18 C22 -157.22(7)
C4 Mn C18 C22 -49.1(2)
C21 Mn C18 C22 34.51(7)
C5 Mn C18 C22 172.33(9)
C20 Mn C18 C27 -156.47(12)
C2 Mn C18 C27 11.16(12)
C19 Mn C18 C27 -117.99(14)
C3 Mn C18 C27 52.51(13)
C1 Mn C18 C27 -29.53(12)
C4 Mn C18 C27 78.6(2)
C21 Mn C18 C27 162.20(12)
C5 Mn C18 C27 -59.97(16)
C22 Mn C18 C27 127.70(14)
C22 C18 C19 C20 -2.80(14)
C27 C18 C19 C20 -175.23(11)
Mn C18 C19 C20 65.40(8)
C22 C18 C19 Mn -68.20(8)
C27 C18 C19 Mn 119.38(12)
C20 Mn C19 C18 116.63(10)
C2 Mn C19 C18 -74.52(9)
C3 Mn C19 C18 -33.0(2)
C1 Mn C19 C18 -114.05(7)
C4 Mn C19 C18 171.97(9)
C21 Mn C19 C18 76.55(8)
C5 Mn C19 C18 -153.05(7)
C22 Mn C19 C18 36.76(7)
C2 Mn C19 C20 168.85(7)
C3 Mn C19 C20 -149.63(19)
C1 Mn C19 C20 129.32(7)
C4 Mn C19 C20 55.34(14)
C18 Mn C19 C20 -116.63(10)
C21 Mn C19 C20 -40.08(7)
C5 Mn C19 C20 90.32(8)
C22 Mn C19 C20 -79.87(7)
C18 C19 C20 C21 3.90(13)
Mn C19 C20 C21 75.87(8)
C18 C19 C20 C31 169.51(11)
Mn C19 C20 C31 -118.52(11)
C18 C19 C20 Mn -71.97(9)
C2 Mn C20 C19 -45.9(3)
C3 Mn C20 C19 166.05(9)
C1 Mn C20 C19 -77.27(9)
C4 Mn C20 C19 -155.82(7)
C18 Mn C20 C19 35.71(7)
C21 Mn C20 C19 109.05(10)
C5 Mn C20 C19 -115.72(7)
C22 Mn C20 C19 74.19(7)
C2 Mn C20 C21 -155.0(2)
C19 Mn C20 C21 -109.05(10)
C3 Mn C20 C21 57.00(13)
C1 Mn C20 C21 173.68(7)
C4 Mn C20 C21 95.13(8)
C18 Mn C20 C21 -73.34(7)
C5 Mn C20 C21 135.24(7)
C22 Mn C20 C21 -34.86(7)
C2 Mn C20 C31 75.4(3)
C19 Mn C20 C31 121.35(13)
C3 Mn C20 C31 -72.60(14)
C1 Mn C20 C31 44.08(13)
C4 Mn C20 C31 -34.47(12)
C18 Mn C20 C31 157.06(11)
C21 Mn C20 C31 -129.60(14)
C5 Mn C20 C31 5.63(12)
C22 Mn C20 C31 -164.46(12)
C19 C20 C21 C26 172.55(12)
C31 C20 C21 C26 7.3(2)
Mn C20 C21 C26 -118.29(13)
C19 C20 C21 C22 -3.42(13)
C31 C20 C21 C22 -168.65(11)
Mn C20 C21 C22 65.74(8)
C19 C20 C21 Mn -69.16(8)
C31 C20 C21 Mn 125.60(13)
C20 Mn C21 C26 124.81(14)
C2 Mn C21 C26 -66.07(16)
C19 Mn C21 C26 167.21(13)
C3 Mn C21 C26 -27.30(13)
C1 Mn C21 C26 98.6(2)
C4 Mn C21 C26 15.16(12)
C18 Mn C21 C26 -151.59(12)
C5 Mn C21 C26 54.08(13)
C22 Mn C21 C26 -117.36(13)
C2 Mn C21 C20 169.12(10)
C19 Mn C21 C20 42.40(7)
C3 Mn C21 C20 -152.11(7)
C1 Mn C21 C20 -26.2(3)
C4 Mn C21 C20 -109.64(8)
C18 Mn C21 C20 83.61(8)
C5 Mn C21 C20 -70.72(9)
C22 Mn C21 C20 117.83(10)
C20 Mn C21 C22 -117.83(10)
C2 Mn C21 C22 51.29(13)
C19 Mn C21 C22 -75.43(7)
C3 Mn C21 C22 90.05(8)
C1 Mn C21 C22 -144.1(2)
C4 Mn C21 C22 132.52(7)
C18 Mn C21 C22 -34.23(7)
C5 Mn C21 C22 171.44(7)
C19 C18 C22 C23 -177.14(12)
C27 C18 C22 C23 -4.7(2)
Mn C18 C22 C23 123.83(13)
C19 C18 C22 C21 0.54(13)
C27 C18 C22 C21 172.95(11)
Mn C18 C22 C21 -58.49(8)
C19 C18 C22 Mn 59.04(8)
C27 C18 C22 Mn -128.55(12)
C26 C21 C22 C23 3.27(16)
C20 C21 C22 C23 179.88(10)
Mn C21 C22 C23 -123.47(10)
C26 C21 C22 C18 -174.77(10)
C20 C21 C22 C18 1.84(13)
Mn C21 C22 C18 58.49(8)
C26 C21 C22 Mn 126.74(10)
C20 C21 C22 Mn -56.65(8)
C20 Mn C22 C23 148.41(13)
C2 Mn C22 C23 -43.64(13)
C19 Mn C22 C23 -167.04(13)
C3 Mn C22 C23 -0.43(13)
C1 Mn C22 C23 -82.27(14)
C4 Mn C22 C23 38.44(14)
C18 Mn C22 C23 -128.48(14)
C21 Mn C22 C23 111.41(14)
C5 Mn C22 C23 72.7(3)
C20 Mn C22 C18 -83.11(8)
C2 Mn C22 C18 84.85(8)
C19 Mn C22 C18 -38.56(7)
C3 Mn C22 C18 128.05(7)
C1 Mn C22 C18 46.21(12)
C4 Mn C22 C18 166.93(7)
C21 Mn C22 C18 -120.10(10)
C5 Mn C22 C18 -158.8(2)
C20 Mn C22 C21 36.99(7)
C2 Mn C22 C21 -155.05(7)
C19 Mn C22 C21 81.54(8)
C3 Mn C22 C21 -111.85(7)
C1 Mn C22 C21 166.32(9)
C4 Mn C22 C21 -72.97(9)
C18 Mn C22 C21 120.10(10)
C5 Mn C22 C21 -38.7(3)
C18 C22 C23 C24 174.20(12)
C21 C22 C23 C24 -3.28(17)
Mn C22 C23 C24 -89.10(14)
C22 C23 C24 C25 0.84(18)
C23 C24 C25 C26 1.72(19)
C24 C25 C26 C21 -1.68(18)
C20 C21 C26 C25 -176.44(12)
C22 C21 C26 C25 -0.81(17)
Mn C21 C26 C25 96.45(13)
C19 C18 C27 C28 -5.40(18)
C22 C18 C27 C28 -176.30(12)
Mn C18 C27 C28 78.95(13)
C19 C18 C27 C29 -125.91(13)
C22 C18 C27 C29 63.19(16)
Mn C18 C27 C29 -41.57(15)
C19 C18 C27 C30 113.40(14)
C22 C18 C27 C30 -57.50(16)
Mn C18 C27 C30 -162.26(9)
C19 C20 C31 C33 24.67(16)
C21 C20 C31 C33 -172.90(11)
Mn C20 C31 C33 -66.62(13)
C19 C20 C31 C34 144.70(12)
C21 C20 C31 C34 -52.86(16)
Mn C20 C31 C34 53.42(13)
C19 C20 C31 C32 -94.63(14)
C21 C20 C31 C32 67.81(15)
Mn C20 C31 C32 174.08(8)
